data_1570339
loop_
_publ_author_name
'Turnbull, Douglas'
'L&#xe9;gar&#xe9;, Marc-Andr&#xe9;'

_publ_section_title
;
 Rapid, iterative syntheses of unsymmetrical di- and triarylboranes from
 crystalline aryldifluoroboranes.
;
_journal_issue 48
_journal_name_full 'Chemical science'
_journal_page_first 14256
_journal_page_last 14261
_journal_paper_doi 10.1039/d3sc05071h
_journal_volume 14
_journal_year 2023
_chemical_formula_moiety 'C14 H9 B F2'
_chemical_formula_sum 'C14 H9 B F2'
_chemical_formula_weight 226.048
_chemical_name_systematic 9-anthryldifluoroborane
_chemical_properties_physical Air-sensitive,Moisture-sensitive
_space_group_crystal_system monoclinic
_space_group_IT_number 14
_space_group_name_Hall '-P 2ybc'
_space_group_name_H-M_alt 'P 1 21/c 1'
_symmetry_Int_Tables_number 14
_atom_sites_solution_primary dual
_audit_creation_date 2023-08-31
_audit_creation_method
;
Olex2 1.5
(compiled 2023.08.17 svn.r577a77a9 for OlexSys, GUI svn.r6817)
;
_audit_update_record
;
2023-09-03 deposited with the CCDC.	2023-11-17 downloaded from the CCDC.
;
_cell_angle_alpha 90
_cell_angle_beta 94.653(2)
_cell_angle_gamma 90
_cell_formula_units_Z 2
_cell_length_a 6.0446(2)
_cell_length_b 6.0112(2)
_cell_length_c 14.2458(5)
_cell_measurement_reflns_used 2907
_cell_measurement_temperature 150
_cell_measurement_theta_max 56.947
_cell_measurement_theta_min 5.423
_cell_volume 515.92(3)
_computing_cell_refinement
;
SAINT (2019) V8.40A; Integration Software for Single Crystal Data.
Bruker AXS Inc., Madison, WI 53719-1173.
;
_computing_data_collection
;
APEX 3 (2019) Bruker AXS Inc., Madison, WI 53719-1173.
;
_computing_data_reduction
;
SAINT (2019) V8.40A; Integration Software for Single Crystal Data.
Bruker AXS Inc., Madison, WI 53719-1173.
;
_computing_molecular_graphics 'Olex2 1.5 (Dolomanov et al., 2009)'
_computing_publication_material 'Olex2 1.5 (Dolomanov et al., 2009)'
_computing_structure_refinement 'olex2.refine 1.5 (Bourhis et al., 2015)'
_computing_structure_solution 'SHELXT 2014/5 (Sheldrick, 2014)'
_diffrn_ambient_temperature 150
_diffrn_detector 'CMOS Area detector'
_diffrn_detector_area_resol_mean 10.42
_diffrn_detector_type 'Bruker CMOS Photon III '
_diffrn_measured_fraction_theta_full 0.9914
_diffrn_measured_fraction_theta_max 0.9821
_diffrn_measurement_device 'k-geometry diffractometer'
_diffrn_measurement_device_type 'Bruker Venture Metaljet'
_diffrn_measurement_method '\w and \f scans'
_diffrn_radiation_collimation 'Focusing mirrors'
_diffrn_radiation_monochromator 'Helios MX Mirror Optics'
_diffrn_radiation_probe x-ray
_diffrn_radiation_type 'Ga K\a'
_diffrn_radiation_wavelength 1.34139
_diffrn_reflns_av_R_equivalents 0.0318
_diffrn_reflns_av_unetI/netI 0.0298
_diffrn_reflns_Laue_measured_fraction_full 0.9914
_diffrn_reflns_Laue_measured_fraction_max 0.9821
_diffrn_reflns_limit_h_max 7
_diffrn_reflns_limit_h_min -7
_diffrn_reflns_limit_k_max 7
_diffrn_reflns_limit_k_min -6
_diffrn_reflns_limit_l_max 17
_diffrn_reflns_limit_l_min -17
_diffrn_reflns_number 4903
_diffrn_reflns_point_group_measured_fraction_full 0.9914
_diffrn_reflns_point_group_measured_fraction_max 0.9821
_diffrn_reflns_theta_full 53.5942
_diffrn_reflns_theta_max 56.95
_diffrn_reflns_theta_min 6.39
_diffrn_source 'Metal Jet'
_diffrn_source_current 2.86
_diffrn_source_power 0.19937059999999998
_diffrn_source_target Ga
_diffrn_source_type 'Gallium Liquid Metal Jet Source'
_diffrn_source_voltage 69.71
_exptl_absorpt_coefficient_mu 0.569
_exptl_absorpt_correction_T_max 0.7512
_exptl_absorpt_correction_T_min 0.6415
_exptl_absorpt_correction_type multi-scan
_exptl_absorpt_process_details
;
SADABS-2016/2 (Bruker,2016/2) was used for absorption correction.
wR2(int) was 0.1196 before and 0.0469 after correction.
The Ratio of minimum to maximum transmission is 0.8540.
The \l/2 correction factor is Not present.
;
_exptl_crystal_colour 'clear yellow'
_exptl_crystal_colour_lustre clear
_exptl_crystal_colour_primary yellow
_exptl_crystal_density_diffrn 1.455
_exptl_crystal_description needle
_exptl_crystal_F_000 232.631
_exptl_crystal_size_max 0.9
_exptl_crystal_size_mid 0.1
_exptl_crystal_size_min 0.06
_refine_diff_density_max 0.1136
_refine_diff_density_min -0.1138
_refine_diff_density_rms 0.0338
_refine_ls_d_res_high 0.8002
_refine_ls_d_res_low 6.0247
_refine_ls_extinction_coef 0.019(2)
_refine_ls_extinction_expression Fc^*^=kFc[1+0.001xFc^2^\l^3^/sin(2\q)]^-1/4^
_refine_ls_goodness_of_fit_ref 1.2998
_refine_ls_hydrogen_treatment mixed
_refine_ls_matrix_type full
_refine_ls_number_constraints 2
_refine_ls_number_parameters 129
_refine_ls_number_reflns 1043
_refine_ls_number_restraints 0
_refine_ls_restrained_S_all 1.2998
_refine_ls_R_factor_all 0.0311
_refine_ls_R_factor_gt 0.0229
_refine_ls_shift/su_max -0.0001
_refine_ls_shift/su_mean 0.0000
_refine_ls_structure_factor_coef Fsqd
_refine_ls_weighting_details 'w=1/[\s^2^(Fo^2^)+(0.0123P)^2^] where P=(Fo^2^+2Fc^2^)/3'
_refine_ls_weighting_scheme calc
_refine_ls_wR_factor_gt 0.0432
_refine_ls_wR_factor_ref 0.0451
_reflns_Friedel_coverage 0.0
_reflns_limit_h_max 7
_reflns_limit_h_min -7
_reflns_limit_k_max 7
_reflns_limit_k_min 0
_reflns_limit_l_max 17
_reflns_limit_l_min 0
_reflns_number_gt 881
_reflns_number_total 1043
_reflns_threshold_expression I>=2u(I)
_cod_data_source_file d3sc05071h2.cif
_cod_data_source_block 3e_AnBF2
_cod_depositor_comments
;
The following automatic conversions were performed:

data item '_diffrn_radiation_probe' value 'X-ray' was changed to
'x-ray' in accordance with the
/home/data/users/saulius/crontab/automatic-downloads/rss-feeds/RSC/lib/dictionaries/cif_core.dic
dictionary named 'cif_core.dic' version 2.4.2 last updated on
2011-04-26.

Automatic conversion script
Id: cif_fix_values 8170 2020-07-09 18:12:32Z antanas 

 Adding full bibliography for 1570333--1570346.cif.
;
_cod_database_code 1570339
_olex2_refinement_description
;
1. Uiso/Uaniso restraints and constraints
: with sigma of 0.025 and sigma for terminal atoms of 0.05
2. Others
 Fixed Sof: F1(0.5) F2(0.5) H1(0.5) B1(0.5)
3.a Aromatic/amide H refined with riding coordinates and stretchable bonds:
 C1(H1)
;
_olex2_refine_details
;
Refinement using NoSpherA2, an implementation of
NOn-SPHERical Atom-form-factors in Olex2.
Please cite:
F. Kleemiss et al. Chem. Sci. DOI 10.1039/D0SC05526C - 2021
NoSpherA2 implementation of HAR makes use of
tailor-made aspherical atomic form factors calculated
on-the-fly from a Hirshfeld-partitioned electron density (ED) - not from
spherical-atom form factors.

The ED is calculated from a gaussian basis set single determinant SCF
wavefunction - either Hartree-Fock or DFT using selected funtionals
 - for a fragment of the crystal.
This fragment can be embedded in an electrostatic crystal field by employing cluster charges
or modelled using implicit solvation models, depending on the software used.
The following options were used:
   SOFTWARE:       ORCA 5.0
   PARTITIONING:   NoSpherA2
   INT ACCURACY:   Normal
   METHOD:         R2SCAN
   BASIS SET:      cc-pVTZ
   CHARGE:         0
   MULTIPLICITY:   1
   DATE:           2023-07-05_09-53-34
;
_olex2_submission_special_instructions 'No special instructions were received'

loop_
_space_group_symop_id
_space_group_symop_operation_xyz
1 x,y,z
2 -x,y+1/2,-z+1/2
3 -x,-y,-z
4 x,-y-1/2,z-1/2

loop_
_atom_site_label
_atom_site_type_symbol
_atom_site_fract_x
_atom_site_fract_y
_atom_site_fract_z
_atom_site_U_iso_or_equiv
_atom_site_adp_type
_atom_site_occupancy
_atom_site_refinement_flags_posn
_atom_site_refinement_flags_adp
_atom_site_refinement_flags_occupancy
_atom_site_disorder_group
F1 F 0.13744(13) 1.04299(12) 0.44079(5) 0.0392(2) Uani 0.500000 . . P 2
F2 F -0.02470(14) 0.86951(13) 0.55183(5) 0.0391(2) Uani 0.500000 . . P 2
C1 C 0.33362(10) 0.66688(10) 0.49741(4) 0.02708(17) Uani 1.000000 . . . .
H1 H 0.2204(19) 0.7809(19) 0.49575(5) 0.0325(2) Uiso 0.500000 GR U P 1
C2 C 0.49908(9) 0.67518(9) 0.43336(4) 0.02389(17) Uani 1.000000 . . . .
C3 C 0.50479(11) 0.84766(10) 0.36447(4) 0.02858(18) Uani 1.000000 . . . .
H3 H 0.3775(12) 0.9726(12) 0.3618(5) 0.057(2) Uani 1.000000 . . . .
C4 C 0.66653(11) 0.85433(11) 0.30290(5) 0.03213(18) Uani 1.000000 . . . .
H4 H 0.6645(12) 0.9857(12) 0.2510(5) 0.059(2) Uani 1.000000 . . . .
C5 C 0.33207(9) 0.49347(9) 0.56389(4) 0.02379(17) Uani 1.000000 . . . .
C6 C 0.16502(11) 0.47826(11) 0.62877(4) 0.02858(17) Uani 1.000000 . . . .
H6 H 0.0384(12) 0.6010(13) 0.6259(5) 0.054(2) Uani 1.000000 . . . .
C7 C 0.16494(11) 0.31030(11) 0.69316(4) 0.03194(18) Uani 1.000000 . . . .
H7 H 0.0345(13) 0.3044(12) 0.7411(5) 0.057(2) Uani 1.000000 . . . .
B1 B 0.1406(2) 0.8674(2) 0.49661(10) 0.0267(3) Uani 0.500000 . . P 2

loop_
_atom_site_aniso_label
_atom_site_aniso_U_11
_atom_site_aniso_U_22
_atom_site_aniso_U_33
_atom_site_aniso_U_12
_atom_site_aniso_U_13
_atom_site_aniso_U_23
F1 0.0383(5) 0.0266(5) 0.0525(5) 0.0132(4) 0.0029(4) 0.0058(4)
F2 0.0327(5) 0.0345(5) 0.0513(5) 0.0133(3) 0.0099(4) -0.0023(4)
C1 0.0295(4) 0.0268(4) 0.0246(3) -0.0006(3) 0.0001(3) -0.0004(2)
C2 0.0266(3) 0.0240(3) 0.0207(3) -0.0010(2) -0.0005(3) -0.0008(2)
C3 0.0307(4) 0.0262(4) 0.0286(3) 0.0038(3) 0.0011(3) 0.0043(3)
H3 0.051(5) 0.047(5) 0.072(6) 0.017(4) 0.001(5) 0.020(4)
C4 0.0357(4) 0.0321(4) 0.0285(3) 0.0000(3) 0.0022(3) 0.0075(3)
H4 0.061(5) 0.069(6) 0.046(5) -0.002(5) 0.006(4) 0.026(5)
C5 0.0259(3) 0.0240(3) 0.0212(3) -0.0008(2) 0.0003(3) -0.0012(2)
C6 0.0280(4) 0.0299(4) 0.0281(3) 0.0052(3) 0.0040(3) -0.0005(3)
H6 0.046(5) 0.061(5) 0.055(5) 0.016(4) 0.009(4) -0.005(4)
C7 0.0322(4) 0.0373(4) 0.0270(4) 0.0011(3) 0.0063(3) 0.0028(3)
H7 0.052(5) 0.082(6) 0.039(5) 0.008(4) 0.021(4) 0.011(4)
B1 0.0239(8) 0.0213(7) 0.0342(8) 0.0066(5) -0.0011(7) -0.0037(6)

loop_
_atom_type_symbol
_atom_type_scat_dispersion_real
_atom_type_scat_dispersion_imag
_atom_type_scat_source
_atom_type_scat_dispersion_source
B 0.00700 0.00290 'NoSpherA2: Chem.Sci. 2021, DOI:10.1039/D0SC05526C' custom
C 0.01370 0.00670 'NoSpherA2: Chem.Sci. 2021, DOI:10.1039/D0SC05526C' custom
F 0.05830 0.04000 'NoSpherA2: Chem.Sci. 2021, DOI:10.1039/D0SC05526C' custom
H 0.00000 0.00000 'NoSpherA2: Chem.Sci. 2021, DOI:10.1039/D0SC05526C' custom

loop_
_geom_angle_atom_site_label_1
_geom_angle_atom_site_label_2
_geom_angle_atom_site_label_3
_geom_angle
_geom_angle_site_symmetry_1
_geom_angle_site_symmetry_3
_geom_angle_publ_flag
C2 C1 H1 119.82(3) . . ?
C5 C1 H1 119.82(4) . . ?
C5 C1 C2 120.37(6) . . ?
B1 C1 H1 1.32(5) . . ?
B1 C1 C2 120.02(7) . . ?
B1 C1 C5 119.59(7) . . ?
C3 C2 C1 121.89(6) . . ?
C5 C2 C1 119.84(5) 3_666 . ?
C5 C2 C3 118.27(6) 3_666 . ?
H3 C3 C2 118.3(4) . . ?
C4 C3 C2 121.35(6) . . ?
C4 C3 H3 120.3(4) . . ?
H4 C4 C3 119.4(4) . . ?
C7 C4 C3 120.22(6) 3_666 . ?
C7 C4 H4 120.3(4) 3_666 . ?
C2 C5 C1 119.80(5) 3_666 . ?
C6 C5 C1 121.79(6) . . ?
C6 C5 C2 118.41(5) . 3_666 ?
H6 C6 C5 118.5(4) . . ?
C7 C6 C5 121.48(6) . . ?
C7 C6 H6 120.1(4) . . ?
C6 C7 C4 120.24(7) . 3_666 ?
H7 C7 C4 120.6(4) . 3_666 ?
H7 C7 C6 119.2(4) . . ?
F2 B1 F1 112.09(12) . . ?
C1 B1 F1 123.69(11) . . ?
C1 B1 F2 124.21(11) . . ?

loop_
_geom_bond_atom_site_label_1
_geom_bond_atom_site_label_2
_geom_bond_distance
_geom_bond_site_symmetry_2
_geom_bond_publ_flag
F1 B1 1.3207(17) . ?
F2 B1 1.3210(16) . ?
C1 H1 0.968(16) . ?
C1 C2 1.4083(8) . ?
C1 C5 1.4090(8) . ?
C1 B1 1.6769(15) . ?
C2 C3 1.4300(8) . ?
C2 C5 1.4368(8) 3_666 ?
C3 H3 1.074(7) . ?
C3 C4 1.3660(9) . ?
C4 H4 1.081(7) . ?
C4 C7 1.4181(9) 3_666 ?
C5 C6 1.4260(8) . ?
C6 H6 1.061(7) . ?
C6 C7 1.3641(8) . ?
C7 H7 1.085(7) . ?

loop_
_geom_torsion_atom_site_label_1
_geom_torsion_atom_site_label_2
_geom_torsion_atom_site_label_3
_geom_torsion_atom_site_label_4
_geom_torsion
_geom_torsion_site_symmetry_1
_geom_torsion_site_symmetry_2
_geom_torsion_site_symmetry_3
_geom_torsion_site_symmetry_4
_geom_torsion_publ_flag
F1 B1 C1 C2 -2.77(13) . . . . ?
F1 B1 C1 C5 175.74(9) . . . . ?
F2 B1 C1 C2 177.67(9) . . . . ?
F2 B1 C1 C5 -3.82(13) . . . . ?
C1 C2 C3 C4 179.79(6) . . . . ?
C1 C2 C5 C1 0.31(5) . . 3_666 3_666 ?
C1 C2 C5 C6 -179.05(5) . . 3_666 3_666 ?
C1 C5 C2 C1 -0.31(5) . . 3_666 3_666 ?
C1 C5 C2 C3 179.51(5) . . 3_666 3_666 ?
C1 C5 C6 C7 -179.79(6) . . . . ?
C2 C3 C4 C7 -0.66(7) . . . 3_666 ?
C2 C5 C6 C7 0.87(6) 3_666 . . . ?
C3 C4 C7 C6 0.95(7) . . 3_666 3_666 ?
C4 C7 C6 C5 0.17(7) 3_666 . . . ?
